data_1525033
loop_
_publ_author_name
'Orillion, M.T.'
'Raman, A.'

_publ_section_title
;
 Alloy chemistry of sigma (beta-U) related phases. IV. A15, sigma and
 kappe phases in ternary alloys of refractory metals with gallium
;
_journal_name_full 'Zeitschrift fuer Metallkunde'
_journal_page_first 709
_journal_page_last 713
_journal_volume 65
_journal_year 1974
_chemical_formula_sum 'Fe Ga Nb4'
_space_group_IT_number 136
_symmetry_space_group_name_Hall '-P 4n 2n'
_symmetry_space_group_name_H-M 'P 42/m n m'
_cell_angle_alpha 90
_cell_angle_beta 90
_cell_angle_gamma 90
_cell_formula_units_Z 5
_cell_length_a 9.81
_cell_length_b 9.81
_cell_length_c 5.12
_cell_volume 492.729
_citation_journal_id_ASTM ZEMTAE
_cod_data_source_file Orillion_ZEMTAE_1974_1911.cif
_cod_data_source_block Fe1Ga1Nb4
_cod_original_cell_volume 492.7289
_cod_original_formula_sum 'Fe1 Ga1 Nb4'
_cod_database_code 1525033

loop_
_symmetry_equiv_pos_as_xyz
x,y,z
-y+1/2,x+1/2,z+1/2
-x,-y,z
y+1/2,-x+1/2,z+1/2
x+1/2,-y+1/2,-z+1/2
y,x,-z
-x+1/2,y+1/2,-z+1/2
-y,-x,-z
-x,-y,-z
y-1/2,-x-1/2,-z-1/2
x,y,-z
-y-1/2,x-1/2,-z-1/2
-x-1/2,y-1/2,z-1/2
-y,-x,z
x-1/2,-y-1/2,z-1/2
y,x,z

loop_
_atom_site_label
_atom_site_type_symbol
_atom_site_fract_x
_atom_site_fract_y
_atom_site_fract_z
_atom_site_occupancy
_atom_site_U_iso_or_equiv
Ga2 Ga 0 0 0 1 0.0
Nb2 Nb 0.535 0.128 0 1 0.0
Nb1 Nb 0.3965 0.3965 0 1 0.0
Nb3 Nb 0.182 0.182 0.252 1 0.0
Fe1 Fe 0.0665 0.2615 0 0.625 0.0
Ga1 Ga 0.0665 0.2615 0 0.375 0.0
